data_7159333
loop_
_publ_author_name
'Huang, Jia-Hua'
'Lv, Jian-Ming'
'Xie, Yan-Feng'
'Zhao, Huan'
'Xiao, Liang-Yan'
'Dai, Ping'
'Qin, Sheng-Ying'
'Hu, Dan'
'Gao, Hao'
'Yao, Xin-Sheng'

_publ_section_title
;
 Isolation of new compounds related to xyloketals biosynthesis implies an
 alternative pathway for furan-fused-chromene formation.
;
_journal_issue 20
_journal_name_full 'Organic &amp; biomolecular chemistry'
_journal_page_first 4309
_journal_page_last 4318
_journal_paper_doi 10.1039/d3ob00426k
_journal_volume 21
_journal_year 2023
_chemical_formula_moiety 'C21 H28 O4'
_chemical_formula_sum 'C21 H28 O4'
_chemical_formula_weight 344.43
_space_group_crystal_system orthorhombic
_space_group_IT_number 19
_space_group_name_Hall 'P 2ac 2ab'
_space_group_name_H-M_alt 'P 21 21 21'
_atom_sites_solution_hydrogens geom
_atom_sites_solution_primary iterative
_audit_creation_date 2023-03-04
_audit_creation_method
;
Olex2 1.2
(compiled 2018.05.29 svn.r3508 for OlexSys, GUI svn.r5506)
;
_audit_update_record
;
2023-03-04 deposited with the CCDC.	2023-05-03 downloaded from the CCDC.
;
_cell_angle_alpha 90
_cell_angle_beta 90
_cell_angle_gamma 90
_cell_formula_units_Z 4
_cell_length_a 8.95724(19)
_cell_length_b 9.43219(18)
_cell_length_c 22.4623(4)
_cell_measurement_reflns_used 11072
_cell_measurement_temperature 169.99(10)
_cell_measurement_theta_max 74.1050
_cell_measurement_theta_min 3.8880
_cell_volume 1897.76(6)
_computing_cell_refinement 'CrysAlisPro 1.171.38.43f (Rigaku OD, 2015)'
_computing_data_collection 'CrysAlisPro 1.171.38.43f (Rigaku OD, 2015)'
_computing_data_reduction 'CrysAlisPro 1.171.38.43f (Rigaku OD, 2015)'
_computing_molecular_graphics 'Olex2 (Dolomanov et al., 2009)'
_computing_publication_material 'Olex2 (Dolomanov et al., 2009)'
_computing_structure_refinement 'ShelXL (Sheldrick, 2015)'
_computing_structure_solution 'olex2.solve (Bourhis et al., 2015)'
_diffrn_ambient_environment N~2~
_diffrn_ambient_temperature 169.99(10)
_diffrn_detector 'CCD plate'
_diffrn_detector_area_resol_mean 5.2684
_diffrn_detector_type AtlasS2
_diffrn_measured_fraction_theta_full 1.000
_diffrn_measured_fraction_theta_max 0.987
_diffrn_measurement_details
;
List of Runs (angles in degrees, time in seconds):

  # Type    Start    End  Width  t~exp~   \w     \q     \k     \f   Frames
#--------------------------------------------------------------------------
  1  \w    -73.00  35.00   1.00    1.00    --  -40.73  77.00  60.00  108
  2  \w   -115.00 -16.00   1.00    1.00    --  -40.73 -38.00 150.00   99
  3  \w    -34.00  65.00   1.00    1.00    --   40.73 -38.00   0.00   99
  4  \w     79.00 178.00   1.00    1.92    --  108.20  61.00-120.00   99
  5  \w     79.00 178.00   1.00    1.92    --  108.20  61.00   0.00   99
  6  \w    101.00 178.00   1.00    1.92    --  108.20  95.00 100.00   77
  7  \w     26.00 109.00   1.00    1.92    --  108.20 -94.00 120.00   83
  8  \w     82.00 178.00   1.00    1.92    --  108.20  45.00 -30.00   96
  9  \w     76.00 178.00   1.00    1.92    --  108.20  77.00 150.00  102
 10  \w   -113.00 -13.00   1.00    1.00    --  -40.73 -57.00  60.00  100
 11  \w   -113.00 -13.00   1.00    1.00    --  -40.73 -57.00 -60.00  100
 12  \w      1.00  82.00   1.00    1.00    --   40.73 -99.00 -90.00   81
 13  \w     94.00 178.00   1.00    1.92    --  108.20 125.00-180.00   84
 14  \w     76.00 178.00   1.00    1.92    --  108.20  77.00  60.00  102
 15  \w   -117.00  -8.00   1.00    1.00    --  -40.98 -77.00 -60.00  109
 16  \w   -117.00  -8.00   1.00    1.00    --  -40.98 -77.00  30.00  109
 17  \w    -69.00  32.00   1.00    1.00    --  -40.98  57.00-150.00  101
 18  \w    -66.00   9.00   1.00    1.00    --  -40.98  38.00 -30.00   75
;
_diffrn_measurement_device 'four-circle diffractometer'
_diffrn_measurement_device_type 'SuperNova, Dual, Cu at zero, AtlasS2'
_diffrn_measurement_method '\w scans'
_diffrn_orient_matrix_type 'CrysAlisPro convention (1999,Acta A55,543-557)'
_diffrn_orient_matrix_UB_11 -0.0825706000
_diffrn_orient_matrix_UB_12 0.1078311000
_diffrn_orient_matrix_UB_13 -0.0396043000
_diffrn_orient_matrix_UB_21 0.1259761000
_diffrn_orient_matrix_UB_22 0.1084861000
_diffrn_orient_matrix_UB_23 0.0102530000
_diffrn_orient_matrix_UB_31 0.0829605000
_diffrn_orient_matrix_UB_32 -0.0573718000
_diffrn_orient_matrix_UB_33 -0.0550437000
_diffrn_radiation_monochromator mirror
_diffrn_radiation_probe x-ray
_diffrn_radiation_type CuK\a
_diffrn_radiation_wavelength 1.54184
_diffrn_reflns_av_R_equivalents 0.0319
_diffrn_reflns_av_unetI/netI 0.0254
_diffrn_reflns_Laue_measured_fraction_full 1.000
_diffrn_reflns_Laue_measured_fraction_max 0.987
_diffrn_reflns_limit_h_max 10
_diffrn_reflns_limit_h_min -11
_diffrn_reflns_limit_k_max 11
_diffrn_reflns_limit_k_min -11
_diffrn_reflns_limit_l_max 27
_diffrn_reflns_limit_l_min -27
_diffrn_reflns_number 16860
_diffrn_reflns_point_group_measured_fraction_full 0.999
_diffrn_reflns_point_group_measured_fraction_max 0.977
_diffrn_reflns_theta_full 67.684
_diffrn_reflns_theta_max 74.145
_diffrn_reflns_theta_min 3.936
_diffrn_source 'micro-focus sealed X-ray tube'
_diffrn_source_type 'SuperNova (Cu) X-ray Source'
_exptl_absorpt_coefficient_mu 0.658
_exptl_absorpt_correction_T_max 1.00000
_exptl_absorpt_correction_T_min 0.31720
_exptl_absorpt_correction_type multi-scan
_exptl_absorpt_process_details
;
CrysAlisPro 1.171.38.43f (Rigaku Oxford Diffraction, 2015)
Empirical absorption correction using spherical harmonics,
 implemented in SCALE3 ABSPACK scaling algorithm.
;
_exptl_crystal_colour colourless
_exptl_crystal_colour_primary colourless
_exptl_crystal_density_diffrn 1.206
_exptl_crystal_description block
_exptl_crystal_F_000 744
_exptl_crystal_size_max 0.16
_exptl_crystal_size_mid 0.12
_exptl_crystal_size_min 0.11
_refine_diff_density_max 0.166
_refine_diff_density_min -0.183
_refine_diff_density_rms 0.040
_refine_ls_abs_structure_details
;
 Flack x determined using 1311 quotients [(I+)-(I-)]/[(I+)+(I-)]
 (Parsons, Flack and Wagner, Acta Cryst. B69 (2013) 249-259).
;
_refine_ls_abs_structure_Flack 0.01(11)
_refine_ls_extinction_method none
_refine_ls_goodness_of_fit_ref 1.094
_refine_ls_hydrogen_treatment constr
_refine_ls_matrix_type full
_refine_ls_number_parameters 231
_refine_ls_number_reflns 3766
_refine_ls_number_restraints 0
_refine_ls_restrained_S_all 1.094
_refine_ls_R_factor_all 0.0442
_refine_ls_R_factor_gt 0.0388
_refine_ls_shift/su_max 0.000
_refine_ls_shift/su_mean 0.000
_refine_ls_structure_factor_coef Fsqd
_refine_ls_weighting_details 'w=1/[\s^2^(Fo^2^)+(0.0532P)^2^+0.2744P] where P=(Fo^2^+2Fc^2^)/3'
_refine_ls_weighting_scheme calc
_refine_ls_wR_factor_gt 0.1006
_refine_ls_wR_factor_ref 0.1030
_reflns_Friedel_coverage 0.720
_reflns_Friedel_fraction_full 0.999
_reflns_Friedel_fraction_max 0.963
_reflns_number_gt 3421
_reflns_number_total 3766
_reflns_threshold_expression 'I > 2\s(I)'
_cod_data_source_file d3ob00426k2.cif
_cod_data_source_block c_70m_3_2
_cod_depositor_comments 'Adding full bibliography for 7159333--7159336.cif.'
_cod_original_cell_volume 1897.76(7)
_cod_database_code 7159333
_shelx_shelxl_version_number 2014/7
_shelx_space_group_comment
;
The symmetry employed for this shelxl refinement is uniquely defined
by the following loop, which should always be used as a source of
symmetry information in preference to the above space-group names.
They are only intended as comments.
;
_reflns_odcompleteness_completeness 100.00
_reflns_odcompleteness_iscentric 1
_reflns_odcompleteness_theta 66.97
_olex2_refinement_description
;
1. Fixed Uiso
 At 1.2 times of:
  All C(H) groups, All C(H,H) groups
 At 1.5 times of:
  All C(H,H,H) groups
2.a Ternary CH refined with riding coordinates:
 C6(H6), C6'(H6'), C5(H5), C5'(H5')
2.b Secondary CH2 refined with riding coordinates:
 C7'(H7'A,H7'B), C7(H7A,H7B), C4'(H4'A,H4'B), C4(H4A,H4B)
2.c Aromatic/amide H refined with riding coordinates:
 C13(H13)
2.d Idealised Me refined as rotating group:
 C14(H14A,H14B,H14C), C10'(H10A,H10B,H10C), C10(H10D,H10E,H10F), C11'(H11A,
 H11B,H11C), C11(H11D,H11E,H11F)
;
_olex2_submission_special_instructions 'No special instructions were received'
_oxdiff_exptl_absorpt_empirical_details
;
Empirical correction (ABSPACK) includes:
- Absorption correction using spherical harmonics
- Frame scaling
;
_oxdiff_exptl_absorpt_empirical_full_max 3.147
_oxdiff_exptl_absorpt_empirical_full_min 0.672

loop_
_space_group_symop_operation_xyz
'x, y, z'
'-x+1/2, -y, z+1/2'
'x+1/2, -y+1/2, -z'
'-x, y+1/2, -z+1/2'

loop_
_atom_site_label
_atom_site_type_symbol
_atom_site_fract_x
_atom_site_fract_y
_atom_site_fract_z
_atom_site_U_iso_or_equiv
_atom_site_adp_type
_atom_site_occupancy
_atom_site_site_symmetry_order
_atom_site_calc_flag
_atom_site_refinement_flags_posn
_atom_site_refinement_flags_adp
_atom_site_refinement_flags_occupancy
_atom_site_disorder_assembly
_atom_site_disorder_group
O1' O -0.48137(17) -0.2210(2) -0.05646(7) 0.0359(4) Uani 1 1 d . . . . .
O1 O -0.22979(18) -0.16081(19) -0.24119(7) 0.0362(4) Uani 1 1 d . . . . .
O3' O -0.37212(19) -0.3262(2) 0.02238(7) 0.0391(4) Uani 1 1 d . . . . .
O3 O -0.1064(2) -0.1523(2) -0.32893(8) 0.0474(5) Uani 1 1 d . . . . .
C9' C -0.4783(3) -0.1876(2) -0.11614(9) 0.0294(5) Uani 1 1 d . . . . .
C13 C -0.6151(2) -0.1482(2) -0.14069(10) 0.0293(5) Uani 1 1 d . . . . .
H13 H -0.7006 -0.1484 -0.1172 0.035 Uiso 1 1 calc R . . . .
C8' C -0.3495(2) -0.1940(3) -0.15005(9) 0.0295(5) Uani 1 1 d . . . . .
C8 C -0.4948(3) -0.1072(2) -0.23521(9) 0.0292(5) Uani 1 1 d . . . . .
C9 C -0.3608(2) -0.1511(2) -0.20981(10) 0.0291(5) Uani 1 1 d . . . . .
C2' C -0.3397(3) -0.2345(3) -0.02497(10) 0.0338(5) Uani 1 1 d . . . . .
C7' C -0.2043(3) -0.2448(3) -0.12431(10) 0.0368(5) Uani 1 1 d . . . . .
H7'A H -0.1357 -0.1656 -0.1211 0.044 Uiso 1 1 calc R . . . .
H7'B H -0.1603 -0.3143 -0.1509 0.044 Uiso 1 1 calc R . . . .
C6 C -0.3576(3) -0.0911(3) -0.33292(10) 0.0375(6) Uani 1 1 d . . . . .
H6 H -0.3495 -0.0257 -0.3667 0.045 Uiso 1 1 calc R . . . .
C12 C -0.6238(2) -0.1088(2) -0.20004(9) 0.0283(5) Uani 1 1 d . . . . .
C6' C -0.2264(3) -0.3109(3) -0.06307(10) 0.0336(5) Uani 1 1 d . . . . .
H6' H -0.1303 -0.3094 -0.0422 0.040 Uiso 1 1 calc R . . . .
C7 C -0.4986(3) -0.0554(3) -0.29858(10) 0.0362(5) Uani 1 1 d . . . . .
H7A H -0.5123 0.0466 -0.2986 0.043 Uiso 1 1 calc R . . . .
H7B H -0.5836 -0.0975 -0.3187 0.043 Uiso 1 1 calc R . . . .
C14 C -0.7730(3) -0.0656(3) -0.22622(10) 0.0340(5) Uani 1 1 d . . . . .
H14A H -0.8495 -0.0762 -0.1966 0.051 Uiso 1 1 calc GR . . . .
H14B H -0.7955 -0.1249 -0.2598 0.051 Uiso 1 1 calc GR . . . .
H14C H -0.7684 0.0315 -0.2388 0.051 Uiso 1 1 calc GR . . . .
C5 C -0.3455(3) -0.2427(3) -0.35651(11) 0.0421(6) Uani 1 1 d . . . . .
H5 H -0.3719 -0.3090 -0.3246 0.051 Uiso 1 1 calc R . . . .
C10' C -0.2936(3) -0.0920(3) -0.00042(13) 0.0461(6) Uani 1 1 d . . . . .
H10A H -0.2798 -0.0264 -0.0326 0.069 Uiso 1 1 calc GR . . . .
H10B H -0.2017 -0.1018 0.0212 0.069 Uiso 1 1 calc GR . . . .
H10C H -0.3699 -0.0572 0.0258 0.069 Uiso 1 1 calc GR . . . .
C2 C -0.2159(3) -0.0804(3) -0.29631(11) 0.0376(6) Uani 1 1 d . . . . .
C4' C -0.3474(3) -0.4695(3) 0.00255(11) 0.0440(6) Uani 1 1 d . . . . .
H4'A H -0.4402 -0.5225 0.0036 0.053 Uiso 1 1 calc R . . . .
H4'B H -0.2759 -0.5164 0.0283 0.053 Uiso 1 1 calc R . . . .
C10 C -0.1621(3) 0.0662(3) -0.28094(14) 0.0518(7) Uani 1 1 d . . . . .
H10D H -0.2347 0.1124 -0.2562 0.078 Uiso 1 1 calc GR . . . .
H10E H -0.1484 0.1199 -0.3168 0.078 Uiso 1 1 calc GR . . . .
H10F H -0.0690 0.0598 -0.2600 0.078 Uiso 1 1 calc GR . . . .
C5' C -0.2879(3) -0.4630(3) -0.06058(11) 0.0365(5) Uani 1 1 d . . . . .
H5' H -0.3718 -0.4709 -0.0884 0.044 Uiso 1 1 calc R . . . .
C11' C -0.1753(3) -0.5783(3) -0.07460(14) 0.0498(7) Uani 1 1 d . . . . .
H11A H -0.1386 -0.5658 -0.1144 0.075 Uiso 1 1 calc GR . . . .
H11B H -0.2225 -0.6694 -0.0713 0.075 Uiso 1 1 calc GR . . . .
H11C H -0.0937 -0.5728 -0.0470 0.075 Uiso 1 1 calc GR . . . .
C4 C -0.1782(3) -0.2525(3) -0.36827(12) 0.0497(7) Uani 1 1 d . . . . .
H4A H -0.1426 -0.3478 -0.3603 0.060 Uiso 1 1 calc R . . . .
H4B H -0.1566 -0.2294 -0.4095 0.060 Uiso 1 1 calc R . . . .
C11 C -0.4416(4) -0.2742(4) -0.41081(13) 0.0609(9) Uani 1 1 d . . . . .
H11D H -0.5445 -0.2567 -0.4014 0.091 Uiso 1 1 calc GR . . . .
H11E H -0.4292 -0.3716 -0.4221 0.091 Uiso 1 1 calc GR . . . .
H11F H -0.4116 -0.2140 -0.4431 0.091 Uiso 1 1 calc GR . . . .

loop_
_atom_site_aniso_label
_atom_site_aniso_U_11
_atom_site_aniso_U_22
_atom_site_aniso_U_33
_atom_site_aniso_U_23
_atom_site_aniso_U_13
_atom_site_aniso_U_12
O1' 0.0237(8) 0.0623(11) 0.0216(7) 0.0049(7) -0.0010(6) 0.0062(7)
O1 0.0301(8) 0.0481(10) 0.0305(8) 0.0110(7) 0.0085(7) 0.0097(8)
O3' 0.0394(10) 0.0547(11) 0.0233(8) 0.0023(7) -0.0028(7) 0.0079(8)
O3 0.0420(11) 0.0595(12) 0.0408(10) 0.0087(9) 0.0176(8) 0.0117(9)
C9' 0.0277(11) 0.0404(12) 0.0202(10) 0.0011(9) -0.0019(8) 0.0031(9)
C13 0.0238(10) 0.0383(12) 0.0257(10) -0.0002(9) 0.0010(8) 0.0025(9)
C8' 0.0254(11) 0.0369(11) 0.0261(10) 0.0024(9) 0.0001(9) 0.0043(9)
C8 0.0344(12) 0.0305(11) 0.0227(10) 0.0022(8) -0.0013(9) 0.0046(9)
C9 0.0270(11) 0.0331(11) 0.0272(10) 0.0029(9) 0.0055(9) 0.0043(9)
C2' 0.0252(11) 0.0520(14) 0.0243(10) 0.0010(10) -0.0056(9) 0.0049(10)
C7' 0.0243(11) 0.0558(15) 0.0303(12) 0.0051(11) 0.0013(9) 0.0066(10)
C6 0.0475(15) 0.0386(13) 0.0264(11) 0.0089(10) 0.0066(10) 0.0097(11)
C12 0.0270(11) 0.0313(11) 0.0266(10) -0.0011(9) -0.0042(9) 0.0051(8)
C6' 0.0247(11) 0.0493(13) 0.0266(11) -0.0016(10) -0.0053(9) 0.0053(10)
C7 0.0409(13) 0.0411(13) 0.0266(12) 0.0089(10) 0.0008(10) 0.0124(11)
C14 0.0312(12) 0.0395(12) 0.0313(11) -0.0008(10) -0.0070(10) 0.0055(10)
C5 0.0511(16) 0.0417(13) 0.0335(12) 0.0053(11) 0.0056(11) 0.0110(11)
C10' 0.0377(14) 0.0542(16) 0.0463(15) -0.0114(13) -0.0051(12) 0.0089(12)
C2 0.0386(13) 0.0416(13) 0.0326(12) 0.0108(11) 0.0112(10) 0.0074(10)
C4' 0.0468(15) 0.0492(15) 0.0362(13) 0.0027(12) -0.0071(12) 0.0048(13)
C10 0.0477(16) 0.0458(16) 0.0618(18) 0.0088(14) 0.0008(14) 0.0002(13)
C5' 0.0290(12) 0.0480(14) 0.0324(12) -0.0047(11) -0.0063(10) 0.0056(10)
C11' 0.0402(15) 0.0538(17) 0.0554(17) -0.0061(14) -0.0050(13) 0.0095(13)
C4 0.0580(17) 0.0495(15) 0.0415(14) 0.0056(12) 0.0181(13) 0.0145(13)
C11 0.079(2) 0.0585(19) 0.0453(17) -0.0105(14) -0.0073(15) 0.0224(17)

loop_
_atom_type_symbol
_atom_type_description
_atom_type_scat_dispersion_real
_atom_type_scat_dispersion_imag
_atom_type_scat_source
C C 0.0181 0.0091 'International Tables Vol C Tables 4.2.6.8 and 6.1.1.4'
H H 0.0000 0.0000 'International Tables Vol C Tables 4.2.6.8 and 6.1.1.4'
O O 0.0492 0.0322 'International Tables Vol C Tables 4.2.6.8 and 6.1.1.4'

loop_
_geom_angle_atom_site_label_1
_geom_angle_atom_site_label_2
_geom_angle_atom_site_label_3
_geom_angle
_geom_angle_site_symmetry_1
_geom_angle_site_symmetry_3
_geom_angle_publ_flag
C9' O1' C2' 118.34(17) . . ?
C9 O1 C2 118.34(17) . . ?
C2' O3' C4' 108.24(18) . . ?
C2 O3 C4 109.0(2) . . ?
O1' C9' C13 115.38(19) . . ?
O1' C9' C8' 122.85(19) . . ?
C8' C9' C13 121.77(19) . . ?
C12 C13 C9' 120.1(2) . . ?
C9' C8' C9 116.96(19) . . ?
C9' C8' C7' 121.59(19) . . ?
C9 C8' C7' 121.45(19) . . ?
C9 C8 C12 118.49(19) . . ?
C9 C8 C7 120.2(2) . . ?
C12 C8 C7 121.3(2) . . ?
O1 C9 C8' 114.19(19) . . ?
O1 C9 C8 123.15(19) . . ?
C8 C9 C8' 122.62(19) . . ?
O1' C2' C6' 110.57(18) . . ?
O1' C2' C10' 109.7(2) . . ?
O3' C2' O1' 103.97(18) . . ?
O3' C2' C6' 105.9(2) . . ?
O3' C2' C10' 109.2(2) . . ?
C10' C2' C6' 116.6(2) . . ?
C8' C7' C6' 111.47(19) . . ?
C7 C6 C5 116.3(2) . . ?
C2 C6 C7 113.97(19) . . ?
C2 C6 C5 101.0(2) . . ?
C13 C12 C8 120.0(2) . . ?
C13 C12 C14 119.7(2) . . ?
C8 C12 C14 120.37(19) . . ?
C2' C6' C7' 113.8(2) . . ?
C2' C6' C5' 100.59(19) . . ?
C7' C6' C5' 117.5(2) . . ?
C8 C7 C6 112.97(19) . . ?
C4 C5 C6 100.7(2) . . ?
C11 C5 C6 114.8(2) . . ?
C11 C5 C4 113.9(2) . . ?
O1 C2 C6 110.7(2) . . ?
O1 C2 C10 108.1(2) . . ?
O3 C2 O1 104.60(18) . . ?
O3 C2 C6 105.7(2) . . ?
O3 C2 C10 110.0(2) . . ?
C10 C2 C6 117.0(2) . . ?
O3' C4' C5' 107.8(2) . . ?
C4' C5' C6' 101.4(2) . . ?
C4' C5' C11' 113.5(2) . . ?
C11' C5' C6' 115.0(2) . . ?
O3 C4 C5 107.0(2) . . ?

loop_
_geom_bond_atom_site_label_1
_geom_bond_atom_site_label_2
_geom_bond_distance
_geom_bond_site_symmetry_2
_geom_bond_publ_flag
O1' C9' 1.377(3) . ?
O1' C2' 1.459(3) . ?
O1 C9 1.372(3) . ?
O1 C2 1.457(3) . ?
O3' C2' 1.402(3) . ?
O3' C4' 1.440(3) . ?
O3 C2 1.400(3) . ?
O3 C4 1.445(4) . ?
C9' C13 1.394(3) . ?
C9' C8' 1.384(3) . ?
C13 C12 1.386(3) . ?
C8' C9 1.406(3) . ?
C8' C7' 1.502(3) . ?
C8 C9 1.392(3) . ?
C8 C12 1.400(3) . ?
C8 C7 1.505(3) . ?
C2' C6' 1.511(3) . ?
C2' C10' 1.510(4) . ?
C7' C6' 1.523(3) . ?
C6 C7 1.517(3) . ?
C6 C5 1.529(4) . ?
C6 C2 1.516(4) . ?
C12 C14 1.515(3) . ?
C6' C5' 1.537(4) . ?
C5 C4 1.525(4) . ?
C5 C11 1.522(4) . ?
C2 C10 1.504(4) . ?
C4' C5' 1.516(3) . ?
C5' C11' 1.517(3) . ?
